data_2023148
loop_
_publ_author_name
'Madhan, S.'
'NizamMohideen, M.'
'Harikrishnan, K.'
'MohanaKrishnan, Arasambattu K.'

_publ_section_title
;
 The crystal structures and Hirshfeld surface analysis of three new
 bromo-substituted 3-methyl-1-(phenylsulfonyl)-1H-indole derivatives
;
_journal_coeditor_code NU2005
_journal_issue 6
_journal_name_full 'Acta Crystallographica Section E Crystallographic Communications'
_journal_page_first 682
_journal_page_last 690
_journal_paper_doi 10.1107/S2056989024004985
_journal_volume 80
_journal_year 2024
_chemical_formula_iupac 'C23 H18 Br N O2 S'
_chemical_formula_moiety 'C23 H18 Br N O2 S'
_chemical_formula_sum 'C23 H18 Br N O2 S'
_chemical_formula_weight 452.35
_chemical_name_systematic 2-[(<i>E</i>)-2-(2-Bromophenyl)ethenyl]-3-methyl-1-(phenylsulfonyl)-1<i>H</i>-indole
_space_group_crystal_system monoclinic
_space_group_IT_number 14
_space_group_name_Hall '-P 2yn'
_space_group_name_H-M_alt 'P 1 21/n 1'
_atom_sites_solution_hydrogens geom
_atom_sites_solution_primary direct
_atom_sites_solution_secondary difmap
_audit_creation_method SHELXL-2019/3
_cell_angle_alpha 90
_cell_angle_beta 107.078(2)
_cell_angle_gamma 90
_cell_formula_units_Z 4
_cell_length_a 12.5530(8)
_cell_length_b 8.3533(5)
_cell_length_c 19.7698(11)
_cell_measurement_reflns_used 50531
_cell_measurement_temperature 298(2)
_cell_measurement_theta_max 24.996
_cell_measurement_theta_min 1.403
_cell_volume 1981.6(2)
_computing_cell_refinement
;
SAINT (Bruker, 2016)
;
_computing_data_collection
;
APEX2 (Bruker, 2016)
;
_computing_data_reduction
;
SAINT (Bruker, 2016)
;
_computing_molecular_graphics
;
ORTEP-3 for Windows (Farrugia, 2012) and Mercury (Macrae <i>et al.</i>,
2020)
;
_computing_publication_material
;
WinGX (Farrugia, 2012), publCIF (Westrip, 2010) and PLATON
(Spek, 2020)
;
_computing_structure_refinement
;
<i>SHELXL2018/3 </i>(Sheldrick, 2015)
;
_computing_structure_solution
;
<i>SHELXS2018/3</i> (Sheldrick, 2008)
;
_diffrn_ambient_temperature 298(2)
_diffrn_measured_fraction_theta_full 0.990
_diffrn_measured_fraction_theta_max 0.992
_diffrn_measurement_device_type 'Bruker D8 Venture Diffractometer'
_diffrn_measurement_method '\w and \f scans'
_diffrn_radiation_type MoK\a
_diffrn_radiation_wavelength 0.71073
_diffrn_reflns_av_R_equivalents 0.0576
_diffrn_reflns_av_unetI/netI 0.0266
_diffrn_reflns_limit_h_max 16
_diffrn_reflns_limit_h_min -16
_diffrn_reflns_limit_k_max 10
_diffrn_reflns_limit_k_min -10
_diffrn_reflns_limit_l_max 25
_diffrn_reflns_limit_l_min -25
_diffrn_reflns_number 50531
_diffrn_reflns_theta_full 25.242
_diffrn_reflns_theta_max 26.996
_diffrn_reflns_theta_min 2.666
_diffrn_source 'micro focus sealed tube'
_exptl_absorpt_coefficient_mu 2.199
_exptl_absorpt_correction_T_max 0.745
_exptl_absorpt_correction_T_min 0.514
_exptl_absorpt_correction_type multi-scan
_exptl_absorpt_process_details
;
(<i>SADABS</i>; Krause <i>et al.</i>,  2015)
;
_exptl_crystal_colour Yellow
_exptl_crystal_density_diffrn 1.516
_exptl_crystal_description prism
_exptl_crystal_F_000 920
_exptl_crystal_size_max 0.362
_exptl_crystal_size_mid 0.313
_exptl_crystal_size_min 0.244
_refine_diff_density_max 0.365
_refine_diff_density_min -0.316
_refine_ls_extinction_method none
_refine_ls_goodness_of_fit_ref 1.099
_refine_ls_hydrogen_treatment constr
_refine_ls_matrix_type full
_refine_ls_number_parameters 254
_refine_ls_number_reflns 4293
_refine_ls_number_restraints 0
_refine_ls_restrained_S_all 1.099
_refine_ls_R_factor_all 0.0495
_refine_ls_R_factor_gt 0.0362
_refine_ls_shift/su_max 0.000
_refine_ls_shift/su_mean 0.000
_refine_ls_structure_factor_coef Fsqd
_refine_ls_weighting_details 'w=1/[\s^2^(Fo^2^)+(0.0262P)^2^+1.3710P] where P=(Fo^2^+2Fc^2^)/3'
_refine_ls_weighting_scheme calc
_refine_ls_wR_factor_gt 0.0792
_refine_ls_wR_factor_ref 0.0865
_reflns_number_gt 3516
_reflns_number_total 4293
_reflns_threshold_expression 'I > 2\s(I)'
_cod_data_source_file nu2005.cif
_cod_data_source_block III
_cod_original_sg_symbol_H-M 'P 21/n'
_cod_database_code 2023148
_shelx_space_group_comment
;
The symmetry employed for this shelxl refinement is uniquely defined
by the following loop, which should always be used as a source of
symmetry information in preference to the above space-group names.
They are only intended as comments.
;
_shelx_estimated_absorpt_t_min 0.503
_shelx_estimated_absorpt_t_max 0.616

loop_
_space_group_symop_operation_xyz
'x, y, z'
'-x+1/2, y+1/2, -z+1/2'
'-x, -y, -z'
'x-1/2, -y-1/2, z-1/2'

loop_
_atom_site_type_symbol
_atom_site_label
_atom_site_fract_x
_atom_site_fract_y
_atom_site_fract_z
_atom_site_U_iso_or_equiv
_atom_site_adp_type
_atom_site_calc_flag
_atom_site_occupancy
_atom_site_disorder_assembly
_atom_site_disorder_group
C C1 0.3845(2) 0.7169(3) 0.40613(15) 0.0514(6) Uani d 1 . .
C C2 0.2805(2) 0.6430(4) 0.3796(2) 0.0725(9) Uani d 1 . .
H H2 0.242636 0.642367 0.331512 0.087 Uiso calc 1 . .
C C3 0.2367(3) 0.5708(4) 0.4288(3) 0.0861(12) Uani d 1 . .
H H3 0.168029 0.519654 0.413097 0.103 Uiso calc 1 . .
C C4 0.2916(3) 0.5724(4) 0.5001(3) 0.0847(11) Uani d 1 . .
H H4 0.258724 0.524019 0.531342 0.102 Uiso calc 1 . .
C C5 0.3941(3) 0.6443(4) 0.52611(19) 0.0691(9) Uani d 1 . .
H H5 0.430809 0.644742 0.574390 0.083 Uiso calc 1 . .
C C6 0.4420(2) 0.7169(3) 0.47795(15) 0.0510(6) Uani d 1 . .
C C7 0.5465(2) 0.7977(3) 0.48800(13) 0.0461(6) Uani d 1 . .
C C8 0.55284(19) 0.8444(3) 0.42348(13) 0.0430(5) Uani d 1 . .
C C9 0.5022(2) 0.5840(3) 0.28233(12) 0.0434(5) Uani d 1 . .
C C10 0.6151(2) 0.5774(3) 0.28776(13) 0.0516(6) Uani d 1 . .
H H10 0.658022 0.670085 0.295131 0.062 Uiso calc 1 . .
C C11 0.6624(3) 0.4304(4) 0.28198(15) 0.0618(7) Uani d 1 . .
H H11 0.737661 0.423945 0.285032 0.074 Uiso calc 1 . .
C C12 0.5984(3) 0.2933(3) 0.27172(14) 0.0627(8) Uani d 1 . .
H H12 0.630690 0.194953 0.267756 0.075 Uiso calc 1 . .
C C13 0.4875(3) 0.3010(3) 0.26731(15) 0.0609(7) Uani d 1 . .
H H13 0.445370 0.207621 0.260770 0.073 Uiso calc 1 . .
C C14 0.4379(2) 0.4461(3) 0.27251(13) 0.0532(6) Uani d 1 . .
H H14 0.362668 0.451289 0.269471 0.064 Uiso calc 1 . .
C C15 0.6425(2) 0.9296(3) 0.40580(12) 0.0443(5) Uani d 1 . .
H H15 0.625141 1.018220 0.376123 0.053 Uiso calc 1 . .
C C16 0.7487(2) 0.8842(3) 0.43088(12) 0.0425(5) Uani d 1 . .
H H16 0.763379 0.793865 0.459639 0.051 Uiso calc 1 . .
C C17 0.84434(19) 0.9639(3) 0.41719(11) 0.0393(5) Uani d 1 . .
C C18 0.8460(2) 1.1291(3) 0.40596(13) 0.0495(6) Uani d 1 . .
H H18 0.784735 1.190395 0.407169 0.059 Uiso calc 1 . .
C C19 0.9364(3) 1.2033(3) 0.39313(14) 0.0572(7) Uani d 1 . .
H H19 0.934596 1.312866 0.384518 0.069 Uiso calc 1 . .
C C20 1.0296(2) 1.1155(3) 0.39303(13) 0.0542(7) Uani d 1 . .
H H20 1.091088 1.166316 0.385527 0.065 Uiso calc 1 . .
C C21 1.0315(2) 0.9525(3) 0.40404(13) 0.0481(6) Uani d 1 . .
H H21 1.093843 0.892468 0.403982 0.058 Uiso calc 1 . .
C C22 0.93913(19) 0.8795(3) 0.41520(12) 0.0402(5) Uani d 1 . .
C C23 0.6286(3) 0.8304(4) 0.55857(14) 0.0608(7) Uani d 1 . .
H H23A 0.670017 0.734729 0.575877 0.091 Uiso calc 1 . .
H H23B 0.589586 0.863969 0.591254 0.091 Uiso calc 1 . .
H H23C 0.678808 0.913412 0.553866 0.091 Uiso calc 1 . .
N N1 0.45078(16) 0.8027(2) 0.37072(11) 0.0471(5) Uani d 1 . .
O O1 0.50537(19) 0.8925(2) 0.26566(10) 0.0640(5) Uani d 1 . .
O O2 0.32416(17) 0.7603(3) 0.24957(11) 0.0761(6) Uani d 1 . .
S S1 0.44041(6) 0.77168(8) 0.28558(3) 0.05103(17) Uani d 1 . .
Br Br1 0.94200(2) 0.65291(3) 0.42493(2) 0.06143(11) Uani d 1 . .

loop_
_atom_site_aniso_label
_atom_site_aniso_U_11
_atom_site_aniso_U_22
_atom_site_aniso_U_33
_atom_site_aniso_U_12
_atom_site_aniso_U_13
_atom_site_aniso_U_23
C1 0.0422(13) 0.0425(13) 0.0753(18) 0.0112(11) 0.0262(13) -0.0021(12)
C2 0.0454(15) 0.0663(19) 0.107(3) 0.0057(14) 0.0239(16) -0.0137(18)
C3 0.0554(19) 0.062(2) 0.160(4) -0.0014(16) 0.061(2) -0.016(2)
C4 0.089(3) 0.058(2) 0.138(3) 0.0023(18) 0.081(3) -0.005(2)
C5 0.083(2) 0.0539(17) 0.091(2) 0.0117(16) 0.0584(19) 0.0018(15)
C6 0.0539(15) 0.0407(13) 0.0676(17) 0.0137(11) 0.0325(13) -0.0012(12)
C7 0.0487(14) 0.0398(12) 0.0535(14) 0.0145(10) 0.0210(11) -0.0012(11)
C8 0.0400(12) 0.0379(12) 0.0511(13) 0.0111(10) 0.0132(10) -0.0019(10)
C9 0.0505(14) 0.0375(12) 0.0391(12) 0.0021(10) 0.0084(10) 0.0030(10)
C10 0.0521(15) 0.0474(14) 0.0529(14) -0.0001(12) 0.0119(12) -0.0011(12)
C11 0.0604(17) 0.0616(18) 0.0611(17) 0.0177(14) 0.0144(13) 0.0008(14)
C12 0.089(2) 0.0433(14) 0.0501(15) 0.0187(15) 0.0120(15) 0.0001(12)
C13 0.082(2) 0.0415(14) 0.0544(16) -0.0062(14) 0.0129(14) -0.0009(12)
C14 0.0561(15) 0.0474(15) 0.0535(15) -0.0034(12) 0.0121(12) 0.0005(12)
C15 0.0483(13) 0.0368(12) 0.0478(13) 0.0047(10) 0.0145(11) 0.0008(10)
C16 0.0476(13) 0.0362(12) 0.0466(13) 0.0064(10) 0.0184(11) 0.0002(10)
C17 0.0448(12) 0.0352(11) 0.0375(11) 0.0030(9) 0.0117(10) -0.0026(9)
C18 0.0584(15) 0.0349(12) 0.0540(14) 0.0069(11) 0.0148(12) -0.0014(10)
C19 0.0750(19) 0.0367(13) 0.0567(16) -0.0078(13) 0.0143(14) 0.0024(12)
C20 0.0537(15) 0.0590(17) 0.0484(14) -0.0158(13) 0.0125(12) 0.0007(12)
C21 0.0423(13) 0.0546(15) 0.0479(13) 0.0003(11) 0.0139(11) -0.0029(11)
C22 0.0458(12) 0.0322(11) 0.0419(12) 0.0032(9) 0.0115(10) -0.0017(9)
C23 0.0679(18) 0.0654(18) 0.0511(15) 0.0178(14) 0.0204(13) -0.0022(13)
N1 0.0404(11) 0.0441(11) 0.0564(12) 0.0075(9) 0.0134(9) -0.0016(9)
O1 0.0944(15) 0.0394(10) 0.0564(11) 0.0035(10) 0.0194(10) 0.0085(8)
O2 0.0572(12) 0.0791(15) 0.0734(13) 0.0209(11) -0.0100(10) -0.0017(11)
S1 0.0548(4) 0.0413(3) 0.0503(3) 0.0116(3) 0.0049(3) 0.0037(3)
Br1 0.05484(17) 0.03621(14) 0.0976(2) 0.00739(11) 0.02920(15) -0.00128(13)

loop_
_atom_type_symbol
_atom_type_description
_atom_type_scat_dispersion_real
_atom_type_scat_dispersion_imag
_atom_type_scat_source
C C 0.0033 0.0016 'International Tables Vol C Tables 4.2.6.8 and 6.1.1.4'
H H 0.0000 0.0000 'International Tables Vol C Tables 4.2.6.8 and 6.1.1.4'
N N 0.0061 0.0033 'International Tables Vol C Tables 4.2.6.8 and 6.1.1.4'
O O 0.0106 0.0060 'International Tables Vol C Tables 4.2.6.8 and 6.1.1.4'
S S 0.1246 0.1234 'International Tables Vol C Tables 4.2.6.8 and 6.1.1.4'
Br Br -0.2901 2.4595 'International Tables Vol C Tables 4.2.6.8 and 6.1.1.4'

loop_
_geom_angle_atom_site_label_1
_geom_angle_atom_site_label_2
_geom_angle_atom_site_label_3
_geom_angle_site_symmetry_1
_geom_angle_site_symmetry_3
_geom_angle
_geom_angle_publ_flag
C6 C1 C2 . . 122.0(3) ?
C6 C1 N1 . . 107.3(2) ?
C2 C1 N1 . . 130.7(3) ?
C3 C2 C1 . . 116.5(3) ?
C3 C2 H2 . . 121.7 ?
C1 C2 H2 . . 121.7 ?
C4 C3 C2 . . 122.1(3) ?
C4 C3 H3 . . 118.9 ?
C2 C3 H3 . . 118.9 ?
C3 C4 C5 . . 121.3(3) ?
C3 C4 H4 . . 119.3 ?
C5 C4 H4 . . 119.3 ?
C4 C5 C6 . . 118.3(3) ?
C4 C5 H5 . . 120.8 ?
C6 C5 H5 . . 120.8 ?
C1 C6 C5 . . 119.6(3) ?
C1 C6 C7 . . 108.7(2) ?
C5 C6 C7 . . 131.7(3) ?
C8 C7 C6 . . 107.9(2) ?
C8 C7 C23 . . 127.5(3) ?
C6 C7 C23 . . 124.4(2) ?
C7 C8 N1 . . 109.1(2) ?
C7 C8 C15 . . 128.9(2) ?
N1 C8 C15 . . 122.0(2) ?
C14 C9 C10 . . 121.0(2) ?
C14 C9 S1 . . 120.0(2) ?
C10 C9 S1 . . 118.91(19) ?
C11 C10 C9 . . 118.8(3) ?
C11 C10 H10 . . 120.6 ?
C9 C10 H10 . . 120.6 ?
C12 C11 C10 . . 120.2(3) ?
C12 C11 H11 . . 119.9 ?
C10 C11 H11 . . 119.9 ?
C13 C12 C11 . . 120.5(3) ?
C13 C12 H12 . . 119.7 ?
C11 C12 H12 . . 119.7 ?
C12 C13 C14 . . 120.5(3) ?
C12 C13 H13 . . 119.7 ?
C14 C13 H13 . . 119.7 ?
C13 C14 C9 . . 118.9(3) ?
C13 C14 H14 . . 120.6 ?
C9 C14 H14 . . 120.6 ?
C16 C15 C8 . . 122.0(2) ?
C16 C15 H15 . . 119.0 ?
C8 C15 H15 . . 119.0 ?
C15 C16 C17 . . 125.8(2) ?
C15 C16 H16 . . 117.1 ?
C17 C16 H16 . . 117.1 ?
C22 C17 C18 . . 116.2(2) ?
C22 C17 C16 . . 121.9(2) ?
C18 C17 C16 . . 121.9(2) ?
C19 C18 C17 . . 121.6(2) ?
C19 C18 H18 . . 119.2 ?
C17 C18 H18 . . 119.2 ?
C18 C19 C20 . . 120.3(2) ?
C18 C19 H19 . . 119.9 ?
C20 C19 H19 . . 119.9 ?
C21 C20 C19 . . 120.0(3) ?
C21 C20 H20 . . 120.0 ?
C19 C20 H20 . . 120.0 ?
C20 C21 C22 . . 119.0(2) ?
C20 C21 H21 . . 120.5 ?
C22 C21 H21 . . 120.5 ?
C21 C22 C17 . . 123.0(2) ?
C21 C22 Br1 . . 117.57(18) ?
C17 C22 Br1 . . 119.44(17) ?
C7 C23 H23A . . 109.5 ?
C7 C23 H23B . . 109.5 ?
H23A C23 H23B . . 109.5 ?
C7 C23 H23C . . 109.5 ?
H23A C23 H23C . . 109.5 ?
H23B C23 H23C . . 109.5 ?
C1 N1 C8 . . 106.8(2) ?
C1 N1 S1 . . 122.15(18) ?
C8 N1 S1 . . 123.93(17) ?
O1 S1 O2 . . 119.60(13) ?
O1 S1 N1 . . 106.70(11) ?
O2 S1 N1 . . 106.19(12) ?
O1 S1 C9 . . 109.10(12) ?
O2 S1 C9 . . 108.67(13) ?
N1 S1 C9 . . 105.70(10) ?

loop_
_geom_bond_atom_site_label_1
_geom_bond_atom_site_label_2
_geom_bond_site_symmetry_2
_geom_bond_distance
_geom_bond_publ_flag
C1 C6 . 1.391(4) ?
C1 C2 . 1.399(4) ?
C1 N1 . 1.428(3) ?
C2 C3 . 1.388(5) ?
C2 H2 . 0.9300 ?
C3 C4 . 1.374(5) ?
C3 H3 . 0.9300 ?
C4 C5 . 1.376(5) ?
C4 H4 . 0.9300 ?
C5 C6 . 1.404(4) ?
C5 H5 . 0.9300 ?
C6 C7 . 1.437(4) ?
C7 C8 . 1.358(3) ?
C7 C23 . 1.496(4) ?
C8 N1 . 1.437(3) ?
C8 C15 . 1.458(3) ?
C9 C14 . 1.387(4) ?
C9 C10 . 1.390(4) ?
C9 S1 . 1.759(2) ?
C10 C11 . 1.383(4) ?
C10 H10 . 0.9300 ?
C11 C12 . 1.379(4) ?
C11 H11 . 0.9300 ?
C12 C13 . 1.370(4) ?
C12 H12 . 0.9300 ?
C13 C14 . 1.380(4) ?
C13 H13 . 0.9300 ?
C14 H14 . 0.9300 ?
C15 C16 . 1.333(3) ?
C15 H15 . 0.9300 ?
C16 C17 . 1.466(3) ?
C16 H16 . 0.9300 ?
C17 C22 . 1.394(3) ?
C17 C18 . 1.399(3) ?
C18 C19 . 1.381(4) ?
C18 H18 . 0.9300 ?
C19 C20 . 1.381(4) ?
C19 H19 . 0.9300 ?
C20 C21 . 1.378(4) ?
C20 H20 . 0.9300 ?
C21 C22 . 1.383(3) ?
C21 H21 . 0.9300 ?
C22 Br1 . 1.902(2) ?
C23 H23A . 0.9600 ?
C23 H23B . 0.9600 ?
C23 H23C . 0.9600 ?
N1 S1 . 1.670(2) ?
O1 S1 . 1.424(2) ?
O2 S1 . 1.427(2) ?

loop_
_geom_hbond_atom_site_label_D
_geom_hbond_atom_site_label_H
_geom_hbond_atom_site_label_A
_geom_hbond_site_symmetry_A
_geom_hbond_distance_DH
_geom_hbond_distance_HA
_geom_hbond_distance_DA
_geom_hbond_angle_DHA
_geom_hbond_publ_flag
C2 H2 O2 . 0.93 2.37 2.949(5) 120 yes
C13 H13 O1 1_545 0.93 2.73 3.420(3) 132 yes
C14 H14 O2 2_545 0.93 2.77 3.547(4) 142 yes
C19 H19 Br1 1_565 0.93 2.94 3.805(3) 155 yes
C5 H5 <i>Cg</i>(C9--C14) 3_666 0.93 2.96 3.806(4) 153 yes
C23 H23A <i>Cg</i>(C1--C6) 3_666 0.96 3.21 3.999(3) 110 yes
C23 H23B <i>Cg</i>(N1/C1/C6--C8) 3_676 0.96 3.12 3.561(3) 149 yes

loop_
_geom_torsion_atom_site_label_1
_geom_torsion_atom_site_label_2
_geom_torsion_atom_site_label_3
_geom_torsion_atom_site_label_4
_geom_torsion_site_symmetry_1
_geom_torsion_site_symmetry_2
_geom_torsion_site_symmetry_3
_geom_torsion_site_symmetry_4
_geom_torsion
_geom_torsion_publ_flag
C6 C1 C2 C3 . . . . 0.6(4) ?
N1 C1 C2 C3 . . . . -178.8(3) ?
C1 C2 C3 C4 . . . . 0.6(5) ?
C2 C3 C4 C5 . . . . -1.0(5) ?
C3 C4 C5 C6 . . . . 0.1(5) ?
C2 C1 C6 C5 . . . . -1.5(4) ?
N1 C1 C6 C5 . . . . 178.1(2) ?
C2 C1 C6 C7 . . . . 178.4(2) ?
N1 C1 C6 C7 . . . . -2.0(3) ?
C4 C5 C6 C1 . . . . 1.1(4) ?
C4 C5 C6 C7 . . . . -178.8(3) ?
C1 C6 C7 C8 . . . . -0.6(3) ?
C5 C6 C7 C8 . . . . 179.3(3) ?
C1 C6 C7 C23 . . . . 176.2(2) ?
C5 C6 C7 C23 . . . . -3.8(4) ?
C6 C7 C8 N1 . . . . 3.0(3) ?
C23 C7 C8 N1 . . . . -173.7(2) ?
C6 C7 C8 C15 . . . . -179.6(2) ?
C23 C7 C8 C15 . . . . 3.7(4) ?
C14 C9 C10 C11 . . . . 1.1(4) ?
S1 C9 C10 C11 . . . . -177.1(2) ?
C9 C10 C11 C12 . . . . -0.6(4) ?
C10 C11 C12 C13 . . . . -0.2(4) ?
C11 C12 C13 C14 . . . . 0.5(4) ?
C12 C13 C14 C9 . . . . -0.1(4) ?
C10 C9 C14 C13 . . . . -0.7(4) ?
S1 C9 C14 C13 . . . . 177.4(2) ?
C7 C8 C15 C16 . . . . 48.7(4) ?
N1 C8 C15 C16 . . . . -134.1(2) ?
C8 C15 C16 C17 . . . . -178.7(2) ?
C15 C16 C17 C22 . . . . -149.4(2) ?
C15 C16 C17 C18 . . . . 31.1(4) ?
C22 C17 C18 C19 . . . . 0.5(4) ?
C16 C17 C18 C19 . . . . 180.0(2) ?
C17 C18 C19 C20 . . . . -1.8(4) ?
C18 C19 C20 C21 . . . . 1.6(4) ?
C19 C20 C21 C22 . . . . -0.1(4) ?
C20 C21 C22 C17 . . . . -1.3(4) ?
C20 C21 C22 Br1 . . . . 176.59(19) ?
C18 C17 C22 C21 . . . . 1.1(3) ?
C16 C17 C22 C21 . . . . -178.4(2) ?
C18 C17 C22 Br1 . . . . -176.75(17) ?
C16 C17 C22 Br1 . . . . 3.7(3) ?
C6 C1 N1 C8 . . . . 3.7(2) ?
C2 C1 N1 C8 . . . . -176.8(3) ?
C6 C1 N1 S1 . . . . 155.22(17) ?
C2 C1 N1 S1 . . . . -25.3(4) ?
C7 C8 N1 C1 . . . . -4.2(2) ?
C15 C8 N1 C1 . . . . 178.2(2) ?
C7 C8 N1 S1 . . . . -155.05(17) ?
C15 C8 N1 S1 . . . . 27.3(3) ?
C1 N1 S1 O1 . . . . 171.57(19) ?
C8 N1 S1 O1 . . . . -41.8(2) ?
C1 N1 S1 O2 . . . . 42.9(2) ?
C8 N1 S1 O2 . . . . -170.45(19) ?
C1 N1 S1 C9 . . . . -72.4(2) ?
C8 N1 S1 C9 . . . . 74.2(2) ?
C14 C9 S1 O1 . . . . -155.3(2) ?
C10 C9 S1 O1 . . . . 22.9(2) ?
C14 C9 S1 O2 . . . . -23.3(2) ?
C10 C9 S1 O2 . . . . 154.9(2) ?
C14 C9 S1 N1 . . . . 90.3(2) ?
C10 C9 S1 N1 . . . . -91.5(2) ?
